data_4315568
loop_
_publ_author_name
'Agata Bia\/lo\'nska'
'Robert Bronisz'

_publ_contact_author_address
;
Faculty of Chemistry
University of Wroc\/law
14. F. Joliot-Curie
50-383 Wroc\/law
Poland
;
_publ_contact_author_email bron@wchuwr.pl
_publ_contact_author_name 'dr Robert Bronisz'
_publ_section_title
;
 High Spin and Spin-Crossover Two-Dimensional Coordination Polymers
 Containing FeII(tetrazol-2-yl)4(solv)2 (solv = Ethanol, Acetonitrile)
 Cores Linked by Flexible/Elastic Spacers
;
_journal_name_full 'Inorganic Chemistry'
_journal_page_first 4534
_journal_page_last 4542
_journal_paper_doi 10.1021/ic9024603
_journal_volume 49
_journal_year 2010
_chemical_formula_moiety 'C20 H34 Fe N18, 2(Cl O4)'
_chemical_formula_sum 'C20 H34 Cl2 Fe N18 O8'
_chemical_formula_weight 781.40
_chemical_name_systematic
;
catena-[bis(\m~2~-1,6-di(tetrazol-2-yl)hexane)-bis(acetonitrile)]-iron(II)
diperchlorate
;
_space_group_IT_number 2
_symmetry_cell_setting triclinic
_symmetry_space_group_name_Hall '-P 1'
_symmetry_space_group_name_H-M 'P -1'
_atom_sites_solution_hydrogens geom
_atom_sites_solution_primary direct
_atom_sites_solution_secondary difmap
_audit_creation_method SHELXL-97
_cell_angle_alpha 69.36(3)
_cell_angle_beta 89.50(3)
_cell_angle_gamma 65.56(4)
_cell_formula_units_Z 1
_cell_length_a 9.532(2)
_cell_length_b 9.496(2)
_cell_length_c 11.693(3)
_cell_measurement_reflns_used 3070
_cell_measurement_temperature 250(2)
_cell_measurement_theta_max 28.54
_cell_measurement_theta_min 3.26
_cell_volume 890.0(5)
_computing_cell_refinement
;
CrysAlis RED, Oxford Diffraction Ltd.,
Version 1.171.31.8 (release 12-01-2007 CrysAlis171 .NET)
(compiled Jan 12 2007,17:49:11)
;
_computing_data_collection
;
CrysAlis CCD, Oxford Diffraction Ltd.,
Version 1.171.31.8 (release 12-01-2007 CrysAlis171 .NET)
(compiled Jan 12 2007,17:49:11)
;
_computing_data_reduction
;
CrysAlis RED, Oxford Diffraction Ltd.,
Version 1.171.31.8 (release 12-01-2007 CrysAlis171 .NET)
(compiled Jan 12 2007,17:49:11)
;
_computing_structure_refinement 'SHELXL-97 (Sheldrick, 1997)'
_computing_structure_solution 'SHELXS-97 (Sheldrick, 1990)'
_diffrn_ambient_temperature 250(2)
_diffrn_measured_fraction_theta_full 0.990
_diffrn_measured_fraction_theta_max 0.990
_diffrn_measurement_device_type 'Kuma KM4CCD'
_diffrn_measurement_method '\w scan'
_diffrn_radiation_monochromator graphite
_diffrn_radiation_source 'fine-focus sealed tube'
_diffrn_radiation_type MoK\a
_diffrn_radiation_wavelength 0.71073
_diffrn_reflns_av_R_equivalents 0.0305
_diffrn_reflns_av_sigmaI/netI 0.0575
_diffrn_reflns_limit_h_max 11
_diffrn_reflns_limit_h_min -11
_diffrn_reflns_limit_k_max 11
_diffrn_reflns_limit_k_min -11
_diffrn_reflns_limit_l_max 14
_diffrn_reflns_limit_l_min -14
_diffrn_reflns_number 7148
_diffrn_reflns_theta_full 25.99
_diffrn_reflns_theta_max 25.99
_diffrn_reflns_theta_min 3.26
_diffrn_standards_number 0
_exptl_absorpt_coefficient_mu 0.642
_exptl_absorpt_correction_T_max 0.945
_exptl_absorpt_correction_T_min 0.898
_exptl_absorpt_correction_type analytical
_exptl_absorpt_process_details
;
CrysAlis RED, Oxford Diffraction Ltd.,
Version 1.171.31.8 (release 12-01-2007 CrysAlis171 .NET)
(compiled Jan 12 2007,17:49:11)
Analytical numeric absorption correction using a multifaceted crystal
            model based on expressions derived by R.C. Clark & J.S. Reid.
(Clark, R. C. & Reid, J. S. (1995). Acta Cryst. A51, 887-897)
;
_exptl_crystal_colour colorless
_exptl_crystal_density_diffrn 1.458
_exptl_crystal_density_method 'not measured'
_exptl_crystal_description block
_exptl_crystal_F_000 404
_exptl_crystal_size_max 0.23
_exptl_crystal_size_mid 0.22
_exptl_crystal_size_min 0.13
_refine_diff_density_max 0.226
_refine_diff_density_min -0.270
_refine_diff_density_rms 0.051
_refine_ls_extinction_method none
_refine_ls_goodness_of_fit_ref 1.062
_refine_ls_hydrogen_treatment constr
_refine_ls_matrix_type full
_refine_ls_number_parameters 262
_refine_ls_number_reflns 3463
_refine_ls_number_restraints 0
_refine_ls_restrained_S_all 1.062
_refine_ls_R_factor_all 0.0910
_refine_ls_R_factor_gt 0.0525
_refine_ls_shift/su_max 0.000
_refine_ls_shift/su_mean 0.000
_refine_ls_structure_factor_coef Fsqd
_refine_ls_weighting_details 'calc w=1/[\s^2^(Fo^2^)+(0.0497P)^2^+0.0262P] where P=(Fo^2^+2Fc^2^)/3'
_refine_ls_weighting_scheme calc
_refine_ls_wR_factor_gt 0.0993
_refine_ls_wR_factor_ref 0.1100
_reflns_number_gt 2432
_reflns_number_total 3463
_reflns_threshold_expression >2sigma(I)
_cod_data_source_file ic9024603_si_001_3.cif
_cod_data_source_block 2_at_250K
_cod_depositor_comments
;
The following automatic conversions were performed:

'_refine_ls_hydrogen_treatment' value 'CONSTR' changed to 'constr'
according to the built-in table from CIF Core dictionary named
'cif_core.dic' version 2.4.1 from 2010-06-29.

Automatic conversion script
Id: cif_fix_values 1646 2011-03-28 12:23:43Z adriana 
;
_cod_original_cell_volume 890.0(3)
_cod_database_code 4315568

loop_
_symmetry_equiv_pos_as_xyz
'x, y, z'
'-x, -y, -z'

loop_
_atom_site_label
_atom_site_type_symbol
_atom_site_fract_x
_atom_site_fract_y
_atom_site_fract_z
_atom_site_U_iso_or_equiv
_atom_site_adp_type
_atom_site_occupancy
_atom_site_symmetry_multiplicity
_atom_site_calc_flag
_atom_site_refinement_flags
_atom_site_disorder_assembly
_atom_site_disorder_group
Fe Fe 0.5000 0.0000 0.5000 0.0348(2) Uani 1 2 d S . .
Cl Cl 0.92783(12) -0.70498(11) 0.74548(8) 0.0612(3) Uani 1 1 d . . .
O1 O 0.946(2) -0.7883(15) 0.6580(10) 0.088(4) Uani 0.49(2) 1 d P A 1
O2 O 1.0656(14) -0.796(2) 0.830(2) 0.141(7) Uani 0.49(2) 1 d P A 1
O3 O 0.8009(17) -0.7086(16) 0.7985(14) 0.095(4) Uani 0.49(2) 1 d P A 1
O4 O 0.8954(17) -0.5295(19) 0.6748(15) 0.076(3) Uani 0.49(2) 1 d P A 1
O11 O 1.011(3) -0.767(2) 0.6690(14) 0.137(7) Uani 0.51(2) 1 d P A 2
O12 O 0.990(3) -0.8102(16) 0.8697(9) 0.138(7) Uani 0.51(2) 1 d P A 2
O13 O 0.7730(16) -0.6859(17) 0.726(3) 0.134(6) Uani 0.51(2) 1 d P A 2
O14 O 0.919(2) -0.549(2) 0.7308(18) 0.103(4) Uani 0.51(2) 1 d P A 2
N1 N 0.0150(3) 0.1540(3) 0.3712(3) 0.0549(7) Uani 1 1 d . . .
N2 N 0.0902(3) 0.1178(3) 0.2821(2) 0.0430(6) Uani 1 1 d . . .
N3 N 0.2417(3) 0.0625(3) 0.3052(2) 0.0437(6) Uani 1 1 d . A .
N4 N 0.2698(3) 0.0604(3) 0.4171(2) 0.0402(6) Uani 1 1 d . . .
C1 C 0.0086(4) 0.1495(4) 0.1637(3) 0.0556(9) Uani 1 1 d . . .
H1A H -0.0687 0.1046 0.1791 0.067 Uiso 1 1 calc R . .
H1B H 0.0837 0.0914 0.1190 0.067 Uiso 1 1 calc R . .
C2 C -0.0720(4) 0.3337(4) 0.0852(3) 0.0538(9) Uani 1 1 d . . .
H2A H -0.1415 0.3921 0.1327 0.065 Uiso 1 1 calc R . .
H2B H -0.1367 0.3512 0.0122 0.065 Uiso 1 1 calc R . .
C3 C 0.0408(4) 0.4095(4) 0.0431(3) 0.0539(9) Uani 1 1 d . . .
H3A H 0.0996 0.4003 0.1159 0.065 Uiso 1 1 calc R . .
H3B H 0.1154 0.3458 0.0012 0.065 Uiso 1 1 calc R . .
C4 C 0.1312(4) 0.1153(4) 0.4541(3) 0.0521(9) Uani 1 1 d . A .
H4 H 0.1181 0.1254 0.5311 0.063 Uiso 1 1 calc R . .
N11 N 0.4767(3) 0.3640(3) 0.1411(2) 0.0609(8) Uani 1 1 d . . .
N12 N 0.5746(3) 0.2186(3) 0.1373(2) 0.0356(6) Uani 1 1 d . . .
N13 N 0.6063(3) 0.0906(3) 0.2414(2) 0.0393(6) Uani 1 1 d . A .
N14 N 0.5274(3) 0.1535(3) 0.3194(2) 0.0384(6) Uani 1 1 d . . .
C11 C 0.6318(3) 0.2002(4) 0.0251(3) 0.0414(7) Uani 1 1 d . . .
H11D H 0.7206 0.0899 0.0468 0.050 Uiso 1 1 calc R . .
H11E H 0.6683 0.2855 -0.0154 0.050 Uiso 1 1 calc R . .
C12 C 0.5054(3) 0.2181(4) -0.0639(3) 0.0443(8) Uani 1 1 d . . .
H12A H 0.5476 0.2094 -0.1392 0.053 Uiso 1 1 calc R . .
H12B H 0.4193 0.3304 -0.0874 0.053 Uiso 1 1 calc R . .
C13 C 0.4400(3) 0.0899(3) -0.0144(3) 0.0442(8) Uani 1 1 d . . .
H13A H 0.3982 0.0975 0.0612 0.053 Uiso 1 1 calc R . .
H13B H 0.3531 0.1183 -0.0756 0.053 Uiso 1 1 calc R . .
C14 C 0.4501(4) 0.3179(4) 0.2558(3) 0.0567(9) Uani 1 1 d . A .
H14 H 0.3837 0.3930 0.2895 0.068 Uiso 1 1 calc R . .
N100 N 0.6014(3) -0.2185(3) 0.4531(2) 0.0481(7) Uani 1 1 d . . .
C100 C 0.6635(4) -0.3282(4) 0.4251(3) 0.0517(9) Uani 1 1 d . A .
C110 C 0.7464(5) -0.4698(5) 0.3891(4) 0.0896(14) Uani 1 1 d . . .
H11A H 0.8505 -0.5369 0.4373 0.134 Uiso 1 1 calc R A .
H11B H 0.7540 -0.4289 0.3018 0.134 Uiso 1 1 calc R . .
H11C H 0.6901 -0.5377 0.4042 0.134 Uiso 1 1 calc R . .

loop_
_atom_site_aniso_label
_atom_site_aniso_U_11
_atom_site_aniso_U_22
_atom_site_aniso_U_33
_atom_site_aniso_U_23
_atom_site_aniso_U_13
_atom_site_aniso_U_12
Fe 0.0344(4) 0.0333(4) 0.0277(3) -0.0087(3) 0.0019(3) -0.0092(3)
Cl 0.0670(7) 0.0482(6) 0.0503(6) -0.0173(4) 0.0135(5) -0.0102(5)
O1 0.155(10) 0.068(5) 0.050(4) -0.032(4) 0.033(5) -0.052(6)
O2 0.065(7) 0.113(9) 0.172(15) -0.046(10) -0.072(7) 0.023(5)
O3 0.077(8) 0.111(7) 0.100(8) -0.048(7) 0.068(7) -0.038(6)
O4 0.076(5) 0.048(5) 0.074(7) 0.001(6) 0.008(6) -0.021(4)
O11 0.180(14) 0.122(8) 0.123(8) -0.090(7) 0.101(9) -0.043(8)
O12 0.243(19) 0.082(6) 0.042(4) -0.016(4) -0.022(7) -0.035(10)
O13 0.105(7) 0.096(6) 0.190(16) -0.040(10) 0.000(9) -0.046(5)
O14 0.133(9) 0.052(5) 0.092(10) -0.001(7) 0.009(8) -0.034(5)
N1 0.0392(16) 0.0667(19) 0.0540(18) -0.0208(15) 0.0103(14) -0.0210(14)
N2 0.0368(15) 0.0427(15) 0.0447(16) -0.0127(12) 0.0004(12) -0.0162(12)
N3 0.0371(15) 0.0481(16) 0.0403(15) -0.0170(13) 0.0034(12) -0.0136(12)
N4 0.0413(15) 0.0397(15) 0.0326(14) -0.0110(11) 0.0055(11) -0.0138(12)
C1 0.053(2) 0.064(2) 0.054(2) -0.0216(18) -0.0068(17) -0.0294(18)
C2 0.044(2) 0.056(2) 0.053(2) -0.0116(17) -0.0080(16) -0.0212(17)
C3 0.0417(19) 0.051(2) 0.058(2) -0.0138(17) -0.0075(16) -0.0157(16)
C4 0.047(2) 0.061(2) 0.046(2) -0.0219(17) 0.0151(16) -0.0194(17)
N11 0.082(2) 0.0385(16) 0.0452(17) -0.0104(13) 0.0261(15) -0.0164(14)
N12 0.0356(13) 0.0378(14) 0.0309(13) -0.0100(11) 0.0066(11) -0.0165(11)
N13 0.0418(14) 0.0358(14) 0.0317(14) -0.0089(12) 0.0067(11) -0.0126(12)
N14 0.0387(14) 0.0358(15) 0.0336(13) -0.0110(12) 0.0051(11) -0.0117(11)
C11 0.0433(18) 0.0476(19) 0.0379(17) -0.0152(15) 0.0136(14) -0.0252(15)
C12 0.0479(19) 0.0456(19) 0.0339(17) -0.0098(14) 0.0014(14) -0.0198(15)
C13 0.0366(17) 0.0488(19) 0.0481(19) -0.0208(16) 0.0013(14) -0.0176(14)
C14 0.073(2) 0.0368(19) 0.047(2) -0.0125(16) 0.0225(18) -0.0148(17)
N100 0.0517(17) 0.0427(17) 0.0394(15) -0.0141(13) 0.0067(13) -0.0122(13)
C100 0.059(2) 0.046(2) 0.0395(19) -0.0169(16) 0.0048(16) -0.0131(17)
C110 0.118(4) 0.056(3) 0.073(3) -0.039(2) 0.003(3) -0.007(2)

loop_
_atom_type_symbol
_atom_type_description
_atom_type_scat_dispersion_real
_atom_type_scat_dispersion_imag
_atom_type_scat_source
C C 0.0033 0.0016 'International Tables Vol C Tables 4.2.6.8 and 6.1.1.4'
H H 0.0000 0.0000 'International Tables Vol C Tables 4.2.6.8 and 6.1.1.4'
N N 0.0061 0.0033 'International Tables Vol C Tables 4.2.6.8 and 6.1.1.4'
O O 0.0106 0.0060 'International Tables Vol C Tables 4.2.6.8 and 6.1.1.4'
Cl Cl 0.1484 0.1585 'International Tables Vol C Tables 4.2.6.8 and 6.1.1.4'
Fe Fe 0.3463 0.8444 'International Tables Vol C Tables 4.2.6.8 and 6.1.1.4'

loop_
_geom_angle_atom_site_label_1
_geom_angle_atom_site_label_2
_geom_angle_atom_site_label_3
_geom_angle
_geom_angle_site_symmetry_1
_geom_angle_site_symmetry_3
_geom_angle_publ_flag
N100 Fe N100 180.000(1) 2_656 . ?
N100 Fe N4 90.79(10) 2_656 2_656 ?
N100 Fe N4 89.21(10) . 2_656 ?
N100 Fe N4 89.21(10) 2_656 . ?
N100 Fe N4 90.79(10) . . ?
N4 Fe N4 180.000(1) 2_656 . ?
N100 Fe N14 89.88(9) 2_656 . ?
N100 Fe N14 90.12(9) . . ?
N4 Fe N14 91.96(9) 2_656 . ?
N4 Fe N14 88.04(9) . . ?
N100 Fe N14 90.12(9) 2_656 2_656 ?
N100 Fe N14 89.88(9) . 2_656 ?
N4 Fe N14 88.04(9) 2_656 2_656 ?
N4 Fe N14 91.96(9) . 2_656 ?
N14 Fe N14 180.0 . 2_656 ?
N100 Fe Cl 137.62(7) 2_656 . ?
N100 Fe Cl 42.38(7) . . ?
N4 Fe Cl 62.82(7) 2_656 . ?
N4 Fe Cl 117.18(7) . . ?
N14 Fe Cl 121.43(7) . . ?
N14 Fe Cl 58.57(7) 2_656 . ?
N100 Fe Fe 149.80(7) 2_656 1_545 ?
N100 Fe Fe 30.20(7) . 1_545 ?
N4 Fe Fe 108.20(8) 2_656 1_545 ?
N4 Fe Fe 71.80(8) . 1_545 ?
N14 Fe Fe 112.03(7) . 1_545 ?
N14 Fe Fe 67.97(7) 2_656 1_545 ?
Cl Fe Fe 46.55(2) . 1_545 ?
N100 Fe Fe 87.27(8) 2_656 1_455 ?
N100 Fe Fe 92.73(8) . 1_455 ?
N4 Fe Fe 155.21(6) 2_656 1_455 ?
N4 Fe Fe 24.79(6) . 1_455 ?
N14 Fe Fe 112.73(7) . 1_455 ?
N14 Fe Fe 67.27(7) 2_656 1_455 ?
Cl Fe Fe 103.27(4) . 1_455 ?
Fe Fe Fe 65.56(4) 1_545 1_455 ?
N100 Fe Fe 32.78(7) 2_656 1_465 ?
N100 Fe Fe 147.22(7) . 1_465 ?
N4 Fe Fe 123.51(7) 2_656 1_465 ?
N4 Fe Fe 56.49(7) . 1_465 ?
N14 Fe Fe 90.67(7) . 1_465 ?
N14 Fe Fe 89.33(7) 2_656 1_465 ?
Cl Fe Fe 147.81(3) . 1_465 ?
Fe Fe Fe 122.61(2) 1_545 1_465 ?
Fe Fe Fe 57.05(2) 1_455 1_465 ?
O11 Cl O3 137.0(10) . . ?
O11 Cl O2 86.1(9) . . ?
O3 Cl O2 112.8(8) . . ?
O11 Cl O14 112.5(10) . . ?
O3 Cl O14 104.4(9) . . ?
O2 Cl O14 94.5(9) . . ?
O11 Cl O12 112.0(9) . . ?
O3 Cl O12 75.9(8) . . ?
O2 Cl O12 37.0(7) . . ?
O14 Cl O12 106.8(8) . . ?
O11 Cl O13 110.5(8) . . ?
O3 Cl O13 33.9(7) . . ?
O2 Cl O13 142.9(7) . . ?
O14 Cl O13 108.0(10) . . ?
O12 Cl O13 106.8(7) . . ?
O11 Cl O1 30.7(11) . . ?
O3 Cl O1 106.7(7) . . ?
O2 Cl O1 106.2(8) . . ?
O14 Cl O1 131.6(8) . . ?
O12 Cl O1 116.1(7) . . ?
O13 Cl O1 80.7(8) . . ?
O11 Cl O4 96.6(8) . . ?
O3 Cl O4 108.7(8) . . ?
O2 Cl O4 113.9(9) . . ?
O14 Cl O4 25.2(7) . . ?
O12 Cl O4 131.9(8) . . ?
O13 Cl O4 97.4(8) . . ?
O1 Cl O4 108.2(7) . . ?
O11 Cl Fe 112.4(7) . . ?
O3 Cl Fe 81.7(6) . . ?
O2 Cl Fe 135.3(7) . . ?
O14 Cl Fe 41.1(8) . . ?
O12 Cl Fe 133.2(6) . . ?
O13 Cl Fe 70.1(6) . . ?
O1 Cl Fe 109.4(5) . . ?
O4 Cl Fe 28.3(6) . . ?
C4 N1 N2 101.3(2) . . ?
N3 N2 N1 114.6(2) . . ?
N3 N2 C1 122.9(3) . . ?
N1 N2 C1 122.3(3) . . ?
N2 N3 N4 105.1(2) . . ?
N3 N4 C4 106.2(2) . . ?
N3 N4 Fe 122.40(18) . . ?
C4 N4 Fe 131.2(2) . . ?
N3 N4 N4 44.14(14) . 2_565 ?
C4 N4 N4 86.44(18) . 2_565 ?
Fe N4 N4 124.23(9) . 2_565 ?
N2 C1 C2 111.3(3) . . ?
N2 C1 H1A 109.4 . . ?
C2 C1 H1A 109.4 . . ?
N2 C1 H1B 109.4 . . ?
C2 C1 H1B 109.4 . . ?
H1A C1 H1B 108.0 . . ?
C1 C2 C3 113.1(3) . . ?
C1 C2 H2A 109.0 . . ?
C3 C2 H2A 109.0 . . ?
C1 C2 H2B 109.0 . . ?
C3 C2 H2B 109.0 . . ?
H2A C2 H2B 107.8 . . ?
C3 C3 C2 112.5(3) 2_565 . ?
C3 C3 H3A 109.1 2_565 . ?
C2 C3 H3A 109.1 . . ?
C3 C3 H3B 109.1 2_565 . ?
C2 C3 H3B 109.1 . . ?
H3A C3 H3B 107.8 . . ?
N1 C4 N4 112.7(3) . . ?
N1 C4 H4 123.6 . . ?
N4 C4 H4 123.6 . . ?
C14 N11 N12 101.7(3) . . ?
N13 N12 N11 113.8(2) . . ?
N13 N12 C11 122.6(2) . . ?
N11 N12 C11 123.4(2) . . ?
N12 N13 N14 105.7(2) . . ?
N13 N14 C14 106.0(2) . . ?
N13 N14 Fe 123.54(18) . . ?
C14 N14 Fe 129.3(2) . . ?
N13 N14 N14 34.41(13) . 2_655 ?
C14 N14 N14 96.53(18) . 2_655 ?
Fe N14 N14 117.43(8) . 2_655 ?
N12 C11 C12 111.2(2) . . ?
N12 C11 H11D 109.4 . . ?
C12 C11 H11D 109.4 . . ?
N12 C11 H11E 109.4 . . ?
C12 C11 H11E 109.4 . . ?
H11D C11 H11E 108.0 . . ?
C11 C12 C13 115.2(2) . . ?
C11 C12 H12A 108.5 . . ?
C13 C12 H12A 108.5 . . ?
C11 C12 H12B 108.5 . . ?
C13 C12 H12B 108.5 . . ?
H12A C12 H12B 107.5 . . ?
C13 C13 C12 113.7(3) 2_655 . ?
C13 C13 H13A 108.8 2_655 . ?
C12 C13 H13A 108.8 . . ?
C13 C13 H13B 108.8 2_655 . ?
C12 C13 H13B 108.8 . . ?
H13A C13 H13B 107.7 . . ?
N11 C14 N14 112.8(3) . . ?
N11 C14 H14 123.6 . . ?
N14 C14 H14 123.6 . . ?
C100 N100 Fe 174.3(3) . . ?
N100 C100 C110 179.0(4) . . ?
C100 C110 H11A 109.5 . . ?
C100 C110 H11B 109.5 . . ?
H11A C110 H11B 109.5 . . ?
C100 C110 H11C 109.5 . . ?
H11A C110 H11C 109.5 . . ?
H11B C110 H11C 109.5 . . ?

loop_
_geom_bond_atom_site_label_1
_geom_bond_atom_site_label_2
_geom_bond_distance
_geom_bond_site_symmetry_2
_geom_bond_publ_flag
Fe N100 2.162(3) 2_656 ?
Fe N100 2.162(3) . ?
Fe N4 2.165(2) 2_656 ?
Fe N4 2.165(2) . ?
Fe N14 2.188(2) . ?
Fe N14 2.188(2) 2_656 ?
Cl O11 1.324(11) . ?
Cl O3 1.362(10) . ?
Cl O2 1.392(11) . ?
Cl O14 1.398(17) . ?
Cl O12 1.400(10) . ?
Cl O13 1.420(13) . ?
Cl O1 1.467(11) . ?
Cl O4 1.471(15) . ?
N1 C4 1.317(4) . ?
N1 N2 1.324(3) . ?
N2 N3 1.308(3) . ?
N2 C1 1.464(4) . ?
N3 N4 1.329(3) . ?
N4 C4 1.335(4) . ?
C1 C2 1.503(4) . ?
C1 H1A 0.9800 . ?
C1 H1B 0.9800 . ?
C2 C3 1.516(4) . ?
C2 H2A 0.9800 . ?
C2 H2B 0.9800 . ?
C3 C3 1.504(6) 2_565 ?
C3 H3A 0.9800 . ?
C3 H3B 0.9800 . ?
C4 H4 0.9400 . ?
N11 C14 1.315(4) . ?
N11 N12 1.325(3) . ?
N12 N13 1.308(3) . ?
N12 C11 1.456(3) . ?
N13 N14 1.325(3) . ?
N14 C14 1.331(4) . ?
C11 C12 1.514(4) . ?
C11 H11D 0.9800 . ?
C11 H11E 0.9800 . ?
C12 C13 1.527(4) . ?
C12 H12A 0.9800 . ?
C12 H12B 0.9800 . ?
C13 C13 1.525(6) 2_655 ?
C13 H13A 0.9800 . ?
C13 H13B 0.9800 . ?
C14 H14 0.9400 . ?
N100 C100 1.127(4) . ?
C100 C110 1.457(4) . ?
C110 H11A 0.9700 . ?
C110 H11B 0.9700 . ?
C110 H11C 0.9700 . ?

loop_
_geom_hbond_atom_site_label_D
_geom_hbond_atom_site_label_H
_geom_hbond_atom_site_label_A
_geom_hbond_distance_DH
_geom_hbond_distance_HA
_geom_hbond_distance_DA
_geom_hbond_angle_DHA
_geom_hbond_site_symmetry_A
C1 H1A O1 0.98 2.67 3.170(12) 112.2 2_646
C1 H1B O12 0.98 2.76 3.319(10) 117.0 1_464
C1 H1A O12 0.98 2.84 3.373(14) 114.7 2_646
C4 H4 O1 0.94 2.29 3.124(14) 147.0 1_465
C4 H4 O11 0.94 2.22 3.120(13) 158.9 1_465
C11 H11D O2 0.98 2.55 3.501(13) 162.5 2_746
C11 H11E O3 0.98 2.50 3.135(9) 122.1 1_564
C14 H14 O3 0.94 2.57 3.303(13) 134.6 2_656
C14 H14 O4 0.94 2.54 3.341(16) 143.6 2_656
C110 H11A O1 0.97 2.66 3.361(13) 129.3 .

loop_
_geom_torsion_atom_site_label_1
_geom_torsion_atom_site_label_2
_geom_torsion_atom_site_label_3
_geom_torsion_atom_site_label_4
_geom_torsion
_geom_torsion_site_symmetry_1
_geom_torsion_site_symmetry_2
_geom_torsion_site_symmetry_3
_geom_torsion_site_symmetry_4
_geom_torsion_publ_flag
N100 Fe Cl O11 -148.2(14) 2_656 . . . ?
N100 Fe Cl O11 31.8(14) . . . . ?
N4 Fe Cl O11 -90.8(14) 2_656 . . . ?
N4 Fe Cl O11 89.2(14) . . . . ?
N14 Fe Cl O11 -16.4(14) . . . . ?
N14 Fe Cl O11 163.6(14) 2_656 . . . ?
Fe Fe Cl O11 75.1(14) 1_545 . . . ?
Fe Fe Cl O11 111.1(14) 1_455 . . . ?
Fe Fe Cl O11 158.7(14) 1_465 . . . ?
N100 Fe Cl O3 74.2(8) 2_656 . . . ?
N100 Fe Cl O3 -105.8(8) . . . . ?
N4 Fe Cl O3 131.5(7) 2_656 . . . ?
N4 Fe Cl O3 -48.5(7) . . . . ?
N14 Fe Cl O3 -154.1(7) . . . . ?
N14 Fe Cl O3 25.9(7) 2_656 . . . ?
Fe Fe Cl O3 -62.6(7) 1_545 . . . ?
Fe Fe Cl O3 -26.6(7) 1_455 . . . ?
Fe Fe Cl O3 21.0(7) 1_465 . . . ?
N100 Fe Cl O2 -40.0(15) 2_656 . . . ?
N100 Fe Cl O2 140.0(15) . . . . ?
N4 Fe Cl O2 17.3(15) 2_656 . . . ?
N4 Fe Cl O2 -162.7(15) . . . . ?
N14 Fe Cl O2 91.8(15) . . . . ?
N14 Fe Cl O2 -88.2(15) 2_656 . . . ?
Fe Fe Cl O2 -176.7(15) 1_545 . . . ?
Fe Fe Cl O2 -140.7(15) 1_455 . . . ?
Fe Fe Cl O2 -93.1(15) 1_465 . . . ?
N100 Fe Cl O14 -49.1(12) 2_656 . . . ?
N100 Fe Cl O14 130.9(12) . . . . ?
N4 Fe Cl O14 8.2(12) 2_656 . . . ?
N4 Fe Cl O14 -171.8(12) . . . . ?
N14 Fe Cl O14 82.6(12) . . . . ?
N14 Fe Cl O14 -97.4(12) 2_656 . . . ?
Fe Fe Cl O14 174.1(12) 1_545 . . . ?
Fe Fe Cl O14 -149.8(12) 1_455 . . . ?
Fe Fe Cl O14 -102.2(12) 1_465 . . . ?
N100 Fe Cl O12 12.5(15) 2_656 . . . ?
N100 Fe Cl O12 -167.5(15) . . . . ?
N4 Fe Cl O12 69.8(15) 2_656 . . . ?
N4 Fe Cl O12 -110.2(15) . . . . ?
N14 Fe Cl O12 144.2(15) . . . . ?
N14 Fe Cl O12 -35.8(15) 2_656 . . . ?
Fe Fe Cl O12 -124.2(15) 1_545 . . . ?
Fe Fe Cl O12 -88.2(15) 1_455 . . . ?
Fe Fe Cl O12 -40.6(15) 1_465 . . . ?
N100 Fe Cl O13 107.1(12) 2_656 . . . ?
N100 Fe Cl O13 -72.9(12) . . . . ?
N4 Fe Cl O13 164.5(12) 2_656 . . . ?
N4 Fe Cl O13 -15.5(12) . . . . ?
N14 Fe Cl O13 -121.1(12) . . . . ?
N14 Fe Cl O13 58.9(12) 2_656 . . . ?
Fe Fe Cl O13 -29.6(12) 1_545 . . . ?
Fe Fe Cl O13 6.4(12) 1_455 . . . ?
Fe Fe Cl O13 54.0(12) 1_465 . . . ?
N100 Fe Cl O1 179.1(7) 2_656 . . . ?
N100 Fe Cl O1 -0.9(7) . . . . ?
N4 Fe Cl O1 -123.6(7) 2_656 . . . ?
N4 Fe Cl O1 56.4(7) . . . . ?
N14 Fe Cl O1 -49.2(7) . . . . ?
N14 Fe Cl O1 130.8(7) 2_656 . . . ?
Fe Fe Cl O1 42.3(7) 1_545 . . . ?
Fe Fe Cl O1 78.4(7) 1_455 . . . ?
Fe Fe Cl O1 126.0(7) 1_465 . . . ?
N100 Fe Cl O4 -88.4(14) 2_656 . . . ?
N100 Fe Cl O4 91.6(14) . . . . ?
N4 Fe Cl O4 -31.1(14) 2_656 . . . ?
N4 Fe Cl O4 148.9(14) . . . . ?
N14 Fe Cl O4 43.3(14) . . . . ?
N14 Fe Cl O4 -136.7(14) 2_656 . . . ?
Fe Fe Cl O4 134.9(14) 1_545 . . . ?
Fe Fe Cl O4 170.9(14) 1_455 . . . ?
Fe Fe Cl O4 -141.5(14) 1_465 . . . ?
C4 N1 N2 N3 -0.7(3) . . . . ?
C4 N1 N2 C1 -176.3(3) . . . . ?
N1 N2 N3 N4 0.5(3) . . . . ?
C1 N2 N3 N4 176.0(2) . . . . ?
N2 N3 N4 C4 0.0(3) . . . . ?
N2 N3 N4 Fe -174.58(17) . . . . ?
N2 N3 N4 N4 -66.95(19) . . . 2_565 ?
N100 Fe N4 N3 131.9(2) 2_656 . . . ?
N100 Fe N4 N3 -48.1(2) . . . . ?
N4 Fe N4 N3 -85(100) 2_656 . . . ?
N14 Fe N4 N3 42.0(2) . . . . ?
N14 Fe N4 N3 -138.0(2) 2_656 . . . ?
Cl Fe N4 N3 -82.7(2) . . . . ?
Fe Fe N4 N3 -72.0(2) 1_545 . . . ?
Fe Fe N4 N3 -142.9(3) 1_455 . . . ?
Fe Fe N4 N3 134.1(2) 1_465 . . . ?
N100 Fe N4 C4 -41.2(3) 2_656 . . . ?
N100 Fe N4 C4 138.8(3) . . . . ?
N4 Fe N4 C4 102(100) 2_656 . . . ?
N14 Fe N4 C4 -131.1(3) . . . . ?
N14 Fe N4 C4 48.9(3) 2_656 . . . ?
Cl Fe N4 C4 104.2(3) . . . . ?
Fe Fe N4 C4 114.9(3) 1_545 . . . ?
Fe Fe N4 C4 44.0(2) 1_455 . . . ?
Fe Fe N4 C4 -39.0(2) 1_465 . . . ?
N100 Fe N4 N4 78.47(10) 2_656 . . 2_565 ?
N100 Fe N4 N4 -101.53(10) . . . 2_565 ?
N4 Fe N4 N4 -139(100) 2_656 . . 2_565 ?
N14 Fe N4 N4 -11.43(10) . . . 2_565 ?
N14 Fe N4 N4 168.57(10) 2_656 . . 2_565 ?
Cl Fe N4 N4 -136.11(6) . . . 2_565 ?
Fe Fe N4 N4 -125.41(9) 1_545 . . 2_565 ?
Fe Fe N4 N4 163.7(2) 1_455 . . 2_565 ?
Fe Fe N4 N4 80.67(8) 1_465 . . 2_565 ?
N3 N2 C1 C2 -103.2(3) . . . . ?
N1 N2 C1 C2 72.0(4) . . . . ?
N2 C1 C2 C3 66.3(4) . . . . ?
C1 C2 C3 C3 175.6(3) . . . 2_565 ?
N2 N1 C4 N4 0.7(4) . . . . ?
N3 N4 C4 N1 -0.5(4) . . . . ?
Fe N4 C4 N1 173.4(2) . . . . ?
N4 N4 C4 N1 39.5(3) 2_565 . . . ?
C14 N11 N12 N13 0.6(4) . . . . ?
C14 N11 N12 C11 175.6(3) . . . . ?
N11 N12 N13 N14 -1.0(3) . . . . ?
C11 N12 N13 N14 -176.0(2) . . . . ?
N12 N13 N14 C14 0.9(3) . . . . ?
N12 N13 N14 Fe 169.44(17) . . . . ?
N12 N13 N14 N14 78.8(2) . . . 2_655 ?
N100 Fe N14 N13 170.9(2) 2_656 . . . ?
N100 Fe N14 N13 -9.1(2) . . . . ?
N4 Fe N14 N13 80.1(2) 2_656 . . . ?
N4 Fe N14 N13 -99.9(2) . . . . ?
N14 Fe N14 N13 81(100) 2_656 . . . ?
Cl Fe N14 N13 21.1(2) . . . . ?
Fe Fe N14 N13 -30.4(2) 1_545 . . . ?
Fe Fe N14 N13 -102.1(2) 1_455 . . . ?
Fe Fe N14 N13 -156.3(2) 1_465 . . . ?
N100 Fe N14 C14 -23.4(3) 2_656 . . . ?
N100 Fe N14 C14 156.6(3) . . . . ?
N4 Fe N14 C14 -114.2(3) 2_656 . . . ?
N4 Fe N14 C14 65.8(3) . . . . ?
N14 Fe N14 C14 -113(100) 2_656 . . . ?
Cl Fe N14 C14 -173.2(3) . . . . ?
Fe Fe N14 C14 135.3(3) 1_545 . . . ?
Fe Fe N14 C14 63.6(3) 1_455 . . . ?
Fe Fe N14 C14 9.4(3) 1_465 . . . ?
N100 Fe N14 N14 -149.56(9) 2_656 . . 2_655 ?
N100 Fe N14 N14 30.44(9) . . . 2_655 ?
N4 Fe N14 N14 119.65(9) 2_656 . . 2_655 ?
N4 Fe N14 N14 -60.35(9) . . . 2_655 ?
N14 Fe N14 N14 120(100) 2_656 . . 2_655 ?
Cl Fe N14 N14 60.63(9) . . . 2_655 ?
Fe Fe N14 N14 9.10(9) 1_545 . . 2_655 ?
Fe Fe N14 N14 -62.57(8) 1_455 . . 2_655 ?
Fe Fe N14 N14 -116.78(7) 1_465 . . 2_655 ?
N13 N12 C11 C12 101.8(3) . . . . ?
N11 N12 C11 C12 -72.7(3) . . . . ?
N12 C11 C12 C13 -60.5(3) . . . . ?
C11 C12 C13 C13 -63.6(4) . . . 2_655 ?
N12 N11 C14 N14 0.0(4) . . . . ?
N13 N14 C14 N11 -0.6(4) . . . . ?
Fe N14 C14 N11 -168.2(2) . . . . ?
N14 N14 C14 N11 -34.4(3) 2_655 . . . ?
N100 Fe N100 C100 157(100) 2_656 . . . ?
N4 Fe N100 C100 -46(3) 2_656 . . . ?
N4 Fe N100 C100 134(3) . . . . ?
N14 Fe N100 C100 46(3) . . . . ?
N14 Fe N100 C100 -134(3) 2_656 . . . ?
Cl Fe N100 C100 -95(3) . . . . ?
Fe Fe N100 C100 -176(3) 1_545 . . . ?
Fe Fe N100 C100 158(3) 1_455 . . . ?
Fe Fe N100 C100 137(2) 1_465 . . . ?
Fe N100 C100 C110 23(21) . . . . ?
